data_7123146
loop_
_publ_author_name
'Zhu, Shi-Ya'
'Zhang, Yuanzheng'
'Chen, Xin-Fa'
'Huang, Jun'
'Shi, Shihui'
'Hui, Xin-Ping'

_publ_section_title
;
 Highly enantioselective synthesis of functionalized azepino[1,2-a]indoles
 via NHC-catalyzed [3+4] annulation
;
_journal_name_full 'Chemical Communications'
_journal_paper_doi 10.1039/C9CC01444F
_journal_year 2019
_chemical_absolute_configuration ad
_chemical_formula_moiety 'C24 H20 Br N O6'
_chemical_formula_sum 'C24 H20 Br N O6'
_chemical_formula_weight 498.32
_chemical_name_systematic
;
 ? 
;
_space_group_crystal_system trigonal
_space_group_IT_number 146
_space_group_name_Hall 'R 3'
_space_group_name_H-M_alt 'R 3'
_symmetry_space_group_name_Hall 'R 3'
_symmetry_space_group_name_H-M 'R 3 :H'
_atom_sites_solution_hydrogens geom
_atom_sites_solution_primary direct
_atom_sites_solution_secondary difmap
_audit_creation_date 2018-03-21
_audit_creation_method
;
Olex2 1.2
(compiled 2017.03.28 svn.r3405 for OlexSys, GUI svn.r5337)
;
_audit_update_record
;
2019-02-18 deposited with the CCDC.    2019-03-15 downloaded from the CCDC.
;
_cell_angle_alpha 90.00
_cell_angle_beta 90.00
_cell_angle_gamma 120.00
_cell_formula_units_Z 9
_cell_length_a 23.787(3)
_cell_length_b 23.787(3)
_cell_length_c 10.1900(18)
_cell_measurement_reflns_used 815
_cell_measurement_temperature 293(2)
_cell_measurement_theta_max 21.5750
_cell_measurement_theta_min 4.0750
_cell_volume 4993.3(13)
_computing_cell_refinement
;
CrysAlisPro, Agilent Technologies,
Version 1.171.36.28 (release 01-02-2013 CrysAlis171 .NET)
(compiled Feb  1 2013,16:14:44)
;
_computing_data_collection
;
CrysAlisPro, Agilent Technologies,
Version 1.171.36.28 (release 01-02-2013 CrysAlis171 .NET)
(compiled Feb  1 2013,16:14:44)
;
_computing_data_reduction
;
CrysAlisPro, Agilent Technologies,
Version 1.171.36.28 (release 01-02-2013 CrysAlis171 .NET)
(compiled Feb  1 2013,16:14:44)
;
_computing_molecular_graphics 'Olex2 (Dolomanov et al., 2009)'
_computing_publication_material 'Olex2 (Dolomanov et al., 2009)'
_computing_structure_refinement 'ShelXL (Sheldrick, 2015)'
_computing_structure_solution 'ShelXS (Sheldrick, 2008)'
_diffrn_ambient_temperature 293(2)
_diffrn_detector_area_resol_mean 16.0733
_diffrn_measured_fraction_theta_full 0.996
_diffrn_measured_fraction_theta_max 0.996
_diffrn_measurement_details
;
#__ type_ start__ end____ width___ exp.time_
  1 omega  -50.00   56.00   1.0000   12.0000
omega____ theta____ kappa____ phi______ frames
    -       22.6305  -77.0000  -60.0000 106

#__ type_ start__ end____ width___ exp.time_
  2 omega   37.00   63.00   1.0000   12.0000
omega____ theta____ kappa____ phi______ frames
    -       22.6305  178.0000  -30.0000 26
;
_diffrn_measurement_device_type 'SuperNova, Dual, Cu at zero, Eos'
_diffrn_measurement_method '\w scans'
_diffrn_orient_matrix_UB_11 -0.0022060000
_diffrn_orient_matrix_UB_12 -0.0305962000
_diffrn_orient_matrix_UB_13 0.0102890000
_diffrn_orient_matrix_UB_21 0.0342612000
_diffrn_orient_matrix_UB_22 0.0148158000
_diffrn_orient_matrix_UB_23 -0.0038198000
_diffrn_orient_matrix_UB_31 0.0021868000
_diffrn_orient_matrix_UB_32 0.0053328000
_diffrn_orient_matrix_UB_33 0.0686401000
_diffrn_radiation_monochromator mirror
_diffrn_radiation_type MoK\a
_diffrn_radiation_wavelength 0.71073
_diffrn_reflns_av_R_equivalents 0.1185
_diffrn_reflns_av_unetI/netI 0.1989
_diffrn_reflns_limit_h_max 11
_diffrn_reflns_limit_h_min -29
_diffrn_reflns_limit_k_max 27
_diffrn_reflns_limit_k_min -25
_diffrn_reflns_limit_l_max 12
_diffrn_reflns_limit_l_min -5
_diffrn_reflns_number 3694
_diffrn_reflns_theta_full 25.99
_diffrn_reflns_theta_max 25.99
_diffrn_reflns_theta_min 3.29
_diffrn_source 'SuperNova (Mo) X-ray Source'
_exptl_absorpt_coefficient_mu 1.893
_exptl_absorpt_correction_T_max 1.00000
_exptl_absorpt_correction_T_min 0.06573
_exptl_absorpt_correction_type multi-scan
_exptl_absorpt_process_details
;
CrysAlisPro, Agilent Technologies,
Version 1.171.36.28 (release 01-02-2013 CrysAlis171 .NET)
(compiled Feb  1 2013,16:14:44)
Empirical absorption correction using spherical harmonics,
 implemented in SCALE3 ABSPACK scaling algorithm.
;
_exptl_crystal_colour 'clear light colourless'
_exptl_crystal_colour_lustre clear
_exptl_crystal_colour_modifier light
_exptl_crystal_colour_primary colourless
_exptl_crystal_density_diffrn 1.491
_exptl_crystal_density_method 'not measured'
_exptl_crystal_description block
_exptl_crystal_F_000 2286
_exptl_crystal_size_max 0.14
_exptl_crystal_size_mid 0.13
_exptl_crystal_size_min 0.12
_refine_diff_density_max 0.403
_refine_diff_density_min -0.507
_refine_diff_density_rms 0.090
_refine_ls_abs_structure_details 'Flack H D (1983), Acta Cryst. A39, 876-881'
_refine_ls_abs_structure_Flack 0.05(2)
_refine_ls_extinction_method none
_refine_ls_goodness_of_fit_ref 0.859
_refine_ls_hydrogen_treatment constr
_refine_ls_matrix_type full
_refine_ls_number_parameters 291
_refine_ls_number_reflns 2468
_refine_ls_number_restraints 1
_refine_ls_restrained_S_all 0.859
_refine_ls_R_factor_all 0.1414
_refine_ls_R_factor_gt 0.0635
_refine_ls_shift/su_max 0.000
_refine_ls_shift/su_mean 0.000
_refine_ls_structure_factor_coef Fsqd
_refine_ls_weighting_details 'calc w=1/[\s^2^(Fo^2^)+(0.0211P)^2^+0.0000P] where P=(Fo^2^+2Fc^2^)/3'
_refine_ls_weighting_scheme calc
_refine_ls_wR_factor_gt 0.1011
_refine_ls_wR_factor_ref 0.1415
_reflns_number_gt 1045
_reflns_number_total 2468
_reflns_threshold_expression >2sigma(I)
_cod_data_source_file c9cc01444f2.cif
_cod_data_source_block zhuishiy_0319
_cod_database_code 7123146
_reflns_odcompleteness_completeness 99.74
_reflns_odcompleteness_iscentric 1
_reflns_odcompleteness_theta 26.32
_olex2_refinement_description
;
1. Fixed Uiso
 At 1.2 times of:
  All C(H) groups, All C(H,H) groups
 At 1.5 times of:
  All C(H,H,H) groups
2.a Ternary CH refined with riding coordinates:
 C11(H11)
2.b Secondary CH2 refined with riding coordinates:
 C9(H9A,H9B), C12(H12A,H12B)
2.c Aromatic/amide H refined with riding coordinates:
 C2(H2), C3(H3), C4(H4), C5(H5), C14(H14), C16(H16), C17(H17), C19(H19),
 C20(H20)
2.d Idealised Me refined as rotating group:
 C22(H22A,H22B,H22C), C24(H24A,H24B,H24C)
;
_olex2_date_sample_data_collection 2018-03-21
_olex2_submission_special_instructions 'No special instructions were received'

loop_
_space_group_symop_id
_space_group_symop_operation_xyz
1 'x, y, z'
2 '-y, x-y, z'
3 '-x+y, -x, z'
4 'x+2/3, y+1/3, z+1/3'
5 '-y+2/3, x-y+1/3, z+1/3'
6 '-x+y+2/3, -x+1/3, z+1/3'
7 'x+1/3, y+2/3, z+2/3'
8 '-y+1/3, x-y+2/3, z+2/3'
9 '-x+y+1/3, -x+2/3, z+2/3'

loop_
_atom_site_label
_atom_site_type_symbol
_atom_site_fract_x
_atom_site_fract_y
_atom_site_fract_z
_atom_site_U_iso_or_equiv
_atom_site_adp_type
_atom_site_occupancy
_atom_site_calc_flag
_atom_site_refinement_flags_posn
Br1 Br -0.76569(8) -0.33111(8) -0.24941(18) 0.0834(6) Uani 1 d .
O1 O -1.3087(4) -0.7544(5) -0.0047(11) 0.084(4) Uani 1 d .
O2 O -1.0163(4) -0.6588(4) 0.2830(7) 0.043(2) Uani 1 d .
O3 O -1.0846(4) -0.6194(4) -0.2086(8) 0.043(2) Uani 1 d .
O4 O -1.1588(4) -0.5908(4) -0.1639(8) 0.045(2) Uani 1 d .
O5 O -1.0488(4) -0.4484(4) 0.0596(9) 0.051(2) Uani 1 d .
O6 O -1.0447(4) -0.4646(4) -0.1563(9) 0.049(2) Uani 1 d .
N1 N -1.1037(4) -0.6764(4) 0.1576(9) 0.034(2) Uani 1 d .
C1 C -1.1345(5) -0.7435(6) 0.1507(12) 0.037(3) Uani 1 d .
C2 C -1.1133(6) -0.7860(6) 0.1871(12) 0.049(3) Uani 1 d .
H2 H -1.0723 -0.7717 0.2227 0.059 Uiso 1 calc R
C3 C -1.1574(7) -0.8514(6) 0.1664(14) 0.060(4) Uani 1 d .
H3 H -1.1452 -0.8816 0.1898 0.072 Uiso 1 calc R
C4 C -1.2192(7) -0.8743(6) 0.1125(16) 0.067(5) Uani 1 d .
H4 H -1.2455 -0.9183 0.0944 0.080 Uiso 1 calc R
C5 C -1.2414(7) -0.8309(6) 0.0859(15) 0.062(4) Uani 1 d .
H5 H -1.2837 -0.8455 0.0586 0.074 Uiso 1 calc R
C6 C -1.1976(6) -0.7657(6) 0.1020(10) 0.036(3) Uani 1 d .
C7 C -1.2014(6) -0.7072(6) 0.0775(12) 0.043(3) Uani 1 d .
C8 C -1.1444(5) -0.6547(5) 0.1121(11) 0.030(3) Uani 1 d .
C9 C -1.1228(5) -0.5838(5) 0.0965(11) 0.032(3) Uani 1 d .
H9A H -1.1038 -0.5611 0.1780 0.039 Uiso 1 calc R
H9B H -1.1600 -0.5789 0.0767 0.039 Uiso 1 calc R
C10 C -1.0722(5) -0.5536(5) -0.0158(12) 0.036(3) Uani 1 d .
C11 C -1.0094(5) -0.5577(5) 0.0090(11) 0.033(3) Uani 1 d .
H11 H -1.0156 -0.5970 -0.0351 0.040 Uiso 1 calc R
C12 C -1.0001(5) -0.5658(5) 0.1583(11) 0.035(3) Uani 1 d .
H12A H -0.9544 -0.5499 0.1747 0.041 Uiso 1 calc R
H12B H -1.0125 -0.5390 0.2081 0.041 Uiso 1 calc R
C13 C -1.0383(5) -0.6341(5) 0.2077(11) 0.027(3) Uani 1 d .
C14 C -1.2583(6) -0.7057(7) 0.0285(15) 0.062(4) Uani 1 d .
H14 H -1.2563 -0.6657 0.0222 0.074 Uiso 1 calc R
C15 C -0.9486(5) -0.5020(6) -0.0454(12) 0.036(3) Uani 1 d .
C16 C -0.9247(6) -0.5085(6) -0.1660(11) 0.040(3) Uani 1 d .
H16 H -0.9473 -0.5482 -0.2092 0.048 Uiso 1 calc R
C17 C -0.8694(6) -0.4597(7) -0.2253(14) 0.056(4) Uani 1 d .
H17 H -0.8529 -0.4660 -0.3031 0.067 Uiso 1 calc R
C18 C -0.8402(5) -0.4000(6) -0.1593(13) 0.044(3) Uani 1 d .
C19 C -0.8609(6) -0.3918(6) -0.0429(13) 0.047(4) Uani 1 d .
H19 H -0.8378 -0.3521 -0.0002 0.057 Uiso 1 calc R
C20 C -0.9148(5) -0.4402(6) 0.0140(12) 0.040(3) Uani 1 d .
H20 H -0.9297 -0.4327 0.0927 0.048 Uiso 1 calc R
C21 C -1.1038(6) -0.5910(5) -0.1468(13) 0.038(3) Uani 1 d .
C22 C -1.1983(6) -0.6309(6) -0.2756(14) 0.057(4) Uani 1 d .
H22A H -1.1729 -0.6169 -0.3545 0.086 Uiso 1 calc GR
H22B H -1.2360 -0.6263 -0.2854 0.086 Uiso 1 calc GR
H22C H -1.2117 -0.6756 -0.2593 0.086 Uiso 1 calc GR
C23 C -1.0538(6) -0.4817(6) -0.0337(14) 0.045(3) Uani 1 d .
C24 C -1.0214(7) -0.3968(6) -0.1838(16) 0.076(5) Uani 1 d .
H24A H -1.0163 -0.3896 -0.2768 0.114 Uiso 1 calc GR
H24B H -0.9804 -0.3706 -0.1412 0.114 Uiso 1 calc GR
H24C H -1.0522 -0.3851 -0.1516 0.114 Uiso 1 calc GR

loop_
_atom_site_aniso_label
_atom_site_aniso_U_11
_atom_site_aniso_U_22
_atom_site_aniso_U_33
_atom_site_aniso_U_23
_atom_site_aniso_U_13
_atom_site_aniso_U_12
Br1 0.0660(11) 0.0657(11) 0.0750(11) 0.0028(10) 0.0244(10) 0.0004(9)
O1 0.030(5) 0.072(7) 0.120(10) 0.010(7) -0.022(6) 0.004(5)
O2 0.040(5) 0.045(5) 0.035(5) 0.008(4) -0.009(4) 0.014(4)
O3 0.043(5) 0.037(5) 0.049(6) -0.013(5) -0.009(4) 0.020(4)
O4 0.049(5) 0.045(5) 0.053(6) -0.024(4) -0.033(5) 0.033(4)
O5 0.053(6) 0.043(5) 0.062(7) -0.009(5) -0.003(5) 0.029(5)
O6 0.064(6) 0.032(5) 0.051(6) 0.008(4) 0.001(5) 0.025(5)
N1 0.037(6) 0.028(5) 0.030(6) -0.013(4) -0.003(5) 0.012(5)
C1 0.039(7) 0.034(7) 0.040(8) 0.001(6) 0.003(6) 0.020(6)
C2 0.051(8) 0.058(9) 0.035(8) 0.006(7) -0.004(7) 0.026(7)
C3 0.080(11) 0.033(8) 0.063(10) 0.000(7) -0.019(9) 0.026(8)
C4 0.057(10) 0.028(7) 0.105(14) -0.001(8) -0.013(9) 0.014(7)
C5 0.048(9) 0.039(8) 0.082(12) -0.009(8) -0.012(8) 0.009(7)
C6 0.043(7) 0.040(7) 0.012(6) 0.000(5) 0.003(5) 0.011(6)
C7 0.032(7) 0.049(8) 0.048(9) 0.003(7) 0.007(6) 0.018(6)
C8 0.022(6) 0.021(6) 0.048(8) -0.002(5) -0.004(6) 0.010(5)
C9 0.022(6) 0.029(6) 0.043(8) -0.017(5) -0.003(5) 0.010(5)
C10 0.028(6) 0.016(6) 0.055(9) -0.009(6) 0.004(6) 0.004(5)
C11 0.028(6) 0.035(6) 0.036(8) 0.002(6) -0.002(5) 0.016(6)
C12 0.021(6) 0.029(6) 0.043(8) -0.001(6) 0.009(6) 0.004(5)
C13 0.022(6) 0.034(6) 0.023(6) -0.005(5) -0.006(5) 0.013(5)
C14 0.035(8) 0.048(9) 0.095(13) 0.009(8) -0.017(8) 0.015(7)
C15 0.050(8) 0.045(7) 0.022(6) -0.006(6) -0.010(6) 0.030(7)
C16 0.059(9) 0.036(7) 0.029(7) -0.003(6) -0.006(6) 0.027(7)
C17 0.048(8) 0.067(10) 0.051(10) 0.000(8) 0.006(7) 0.027(8)
C18 0.028(7) 0.046(8) 0.048(9) 0.009(7) 0.001(6) 0.012(6)
C19 0.033(7) 0.041(8) 0.066(10) -0.007(7) 0.005(7) 0.018(7)
C20 0.026(6) 0.048(8) 0.050(9) -0.009(7) 0.007(6) 0.021(6)
C21 0.043(7) 0.017(6) 0.048(8) 0.004(6) -0.002(6) 0.011(6)
C22 0.053(9) 0.041(8) 0.068(11) -0.006(7) -0.010(8) 0.016(7)
C23 0.041(7) 0.031(7) 0.058(10) -0.021(7) -0.005(7) 0.015(6)
C24 0.086(12) 0.025(7) 0.096(13) 0.016(8) -0.036(10) 0.013(7)

loop_
_atom_type_symbol
_atom_type_description
_atom_type_scat_dispersion_real
_atom_type_scat_dispersion_imag
_atom_type_scat_source
C C 0.0033 0.0016 'International Tables Vol C Tables 4.2.6.8 and 6.1.1.4'
H H 0.0000 0.0000 'International Tables Vol C Tables 4.2.6.8 and 6.1.1.4'
Br Br -0.2901 2.4595 'International Tables Vol C Tables 4.2.6.8 and 6.1.1.4'
N N 0.0061 0.0033 'International Tables Vol C Tables 4.2.6.8 and 6.1.1.4'
O O 0.0106 0.0060 'International Tables Vol C Tables 4.2.6.8 and 6.1.1.4'

loop_
_geom_angle_atom_site_label_1
_geom_angle_atom_site_label_2
_geom_angle_atom_site_label_3
_geom_angle
C21 O4 C22 114.1(9)
C23 O6 C24 116.6(11)
C1 N1 C8 110.3(9)
C1 N1 C13 125.5(9)
C8 N1 C13 124.2(9)
N1 C1 C2 130.5(11)
N1 C1 C6 107.5(10)
C2 C1 C6 122.0(12)
C1 C2 H2 122.3
C3 C2 C1 115.3(12)
C3 C2 H2 122.3
C2 C3 H3 118.2
C2 C3 C4 123.7(13)
C4 C3 H3 118.2
C3 C4 H4 120.1
C3 C4 C5 119.9(13)
C5 C4 H4 120.1
C4 C5 H5 121.4
C6 C5 C4 117.1(13)
C6 C5 H5 121.4
C1 C6 C7 105.4(10)
C5 C6 C1 121.7(13)
C5 C6 C7 132.9(13)
C8 C7 C6 108.9(10)
C8 C7 C14 125.5(12)
C14 C7 C6 125.5(12)
N1 C8 C9 122.9(8)
C7 C8 N1 107.9(9)
C7 C8 C9 129.0(10)
C8 C9 H9A 109.6
C8 C9 H9B 109.6
C8 C9 C10 110.3(8)
H9A C9 H9B 108.1
C10 C9 H9A 109.6
C10 C9 H9B 109.6
C9 C10 C11 113.3(10)
C9 C10 C21 108.9(9)
C9 C10 C23 108.8(9)
C11 C10 C21 107.7(9)
C23 C10 C11 109.6(9)
C23 C10 C21 108.4(10)
C10 C11 H11 107.0
C12 C11 C10 111.3(9)
C12 C11 H11 107.0
C15 C11 C10 114.6(9)
C15 C11 H11 107.0
C15 C11 C12 109.6(9)
C11 C12 H12A 108.6
C11 C12 H12B 108.6
H12A C12 H12B 107.6
C13 C12 C11 114.5(9)
C13 C12 H12A 108.6
C13 C12 H12B 108.6
O2 C13 N1 116.7(9)
O2 C13 C12 123.8(9)
N1 C13 C12 119.4(9)
O1 C14 C7 123.6(13)
O1 C14 H14 118.2
C7 C14 H14 118.2
C16 C15 C11 119.7(11)
C16 C15 C20 116.2(12)
C20 C15 C11 123.9(11)
C15 C16 H16 118.0
C17 C16 C15 124.1(12)
C17 C16 H16 118.0
C16 C17 H17 122.5
C16 C17 C18 115.0(12)
C18 C17 H17 122.5
C17 C18 Br1 114.1(10)
C19 C18 Br1 123.0(11)
C19 C18 C17 122.8(12)
C18 C19 H19 119.4
C18 C19 C20 121.2(13)
C20 C19 H19 119.4
C15 C20 H20 119.8
C19 C20 C15 120.4(12)
C19 C20 H20 119.8
O3 C21 O4 127.2(12)
O3 C21 C10 124.7(12)
O4 C21 C10 107.7(10)
O4 C22 H22A 109.5
O4 C22 H22B 109.5
O4 C22 H22C 109.5
H22A C22 H22B 109.5
H22A C22 H22C 109.5
H22B C22 H22C 109.5
O5 C23 O6 127.3(12)
O5 C23 C10 120.9(13)
O6 C23 C10 111.8(10)
O6 C24 H24A 109.5
O6 C24 H24B 109.5
O6 C24 H24C 109.5
H24A C24 H24B 109.5
H24A C24 H24C 109.5
H24B C24 H24C 109.5

loop_
_geom_bond_atom_site_label_1
_geom_bond_atom_site_label_2
_geom_bond_distance
Br1 C18 1.941(12)
O1 C14 1.226(15)
O2 C13 1.231(12)
O3 C21 1.169(13)
O4 C21 1.324(13)
O4 C22 1.481(13)
O5 C23 1.205(14)
O6 C23 1.298(15)
O6 C24 1.447(13)
N1 C1 1.386(13)
N1 C8 1.385(13)
N1 C13 1.460(13)
C1 C2 1.388(15)
C1 C6 1.409(15)
C2 H2 0.9300
C2 C3 1.390(17)
C3 H3 0.9300
C3 C4 1.399(18)
C4 H4 0.9300
C4 C5 1.401(18)
C5 H5 0.9300
C5 C6 1.379(16)
C6 C7 1.461(17)
C7 C8 1.353(15)
C7 C14 1.460(16)
C8 C9 1.506(14)
C9 H9A 0.9700
C9 H9B 0.9700
C9 C10 1.553(14)
C10 C11 1.564(15)
C10 C21 1.572(17)
C10 C23 1.549(16)
C11 H11 0.9800
C11 C12 1.563(15)
C11 C15 1.496(15)
C12 H12A 0.9700
C12 H12B 0.9700
C12 C13 1.496(14)
C14 H14 0.9300
C15 C16 1.395(15)
C15 C20 1.411(15)
C16 H16 0.9300
C16 C17 1.384(17)
C17 H17 0.9300
C17 C18 1.402(17)
C18 C19 1.335(16)
C19 H19 0.9300
C19 C20 1.353(16)
C20 H20 0.9300
C22 H22A 0.9600
C22 H22B 0.9600
C22 H22C 0.9600
C24 H24A 0.9600
C24 H24B 0.9600
C24 H24C 0.9600

loop_
_geom_torsion_atom_site_label_1
_geom_torsion_atom_site_label_2
_geom_torsion_atom_site_label_3
_geom_torsion_atom_site_label_4
_geom_torsion
Br1 C18 C19 C20 177.0(10)
N1 C1 C2 C3 179.9(13)
N1 C1 C6 C5 -178.7(12)
N1 C1 C6 C7 1.4(12)
N1 C8 C9 C10 68.1(13)
C1 N1 C8 C7 0.7(13)
C1 N1 C8 C9 -174.6(10)
C1 N1 C13 O2 -22.4(16)
C1 N1 C13 C12 153.1(11)
C1 C2 C3 C4 0(2)
C1 C6 C7 C8 -1.0(13)
C1 C6 C7 C14 -178.7(13)
C2 C1 C6 C5 -1.0(19)
C2 C1 C6 C7 179.1(12)
C2 C3 C4 C5 -5(2)
C3 C4 C5 C6 7(2)
C4 C5 C6 C1 -4(2)
C4 C5 C6 C7 176.0(14)
C5 C6 C7 C8 179.2(14)
C5 C6 C7 C14 1(2)
C6 C1 C2 C3 2.8(19)
C6 C7 C8 N1 0.2(14)
C6 C7 C8 C9 175.2(11)
C6 C7 C14 O1 -4(2)
C7 C8 C9 C10 -106.3(14)
C8 N1 C1 C2 -178.9(13)
C8 N1 C1 C6 -1.4(13)
C8 N1 C13 O2 156.4(10)
C8 N1 C13 C12 -28.1(15)
C8 C7 C14 O1 178.3(14)
C8 C9 C10 C11 -60.6(11)
C8 C9 C10 C21 59.2(12)
C8 C9 C10 C23 177.1(9)
C9 C10 C11 C12 -22.0(12)
C9 C10 C11 C15 -147.0(10)
C9 C10 C21 O3 -119.5(13)
C9 C10 C21 O4 53.2(12)
C9 C10 C23 O5 37.5(15)
C9 C10 C23 O6 -143.1(10)
C10 C11 C12 C13 82.6(11)
C10 C11 C15 C16 -98.2(13)
C10 C11 C15 C20 77.5(14)
C11 C10 C21 O3 3.7(16)
C11 C10 C21 O4 176.5(9)
C11 C10 C23 O5 -87.0(14)
C11 C10 C23 O6 92.5(12)
C11 C12 C13 O2 137.3(11)
C11 C12 C13 N1 -37.9(13)
C11 C15 C16 C17 179.1(11)
C11 C15 C20 C19 -178.4(11)
C12 C11 C15 C16 135.8(10)
C12 C11 C15 C20 -48.5(14)
C13 N1 C1 C2 0(2)
C13 N1 C1 C6 177.6(10)
C13 N1 C8 C7 -178.2(10)
C13 N1 C8 C9 6.4(16)
C14 C7 C8 N1 177.9(12)
C14 C7 C8 C9 -7(2)
C15 C11 C12 C13 -149.6(9)
C15 C16 C17 C18 -4.2(19)
C16 C15 C20 C19 -2.6(17)
C16 C17 C18 Br1 -176.8(9)
C16 C17 C18 C19 5.0(19)
C17 C18 C19 C20 -5(2)
C18 C19 C20 C15 4(2)
C20 C15 C16 C17 3.1(17)
C21 C10 C11 C12 -142.5(9)
C21 C10 C11 C15 92.5(11)
C21 C10 C23 O5 155.7(11)
C21 C10 C23 O6 -24.8(14)
C22 O4 C21 O3 -0.7(18)
C22 O4 C21 C10 -173.2(9)
C23 C10 C11 C12 99.8(11)
C23 C10 C11 C15 -25.3(14)
C23 C10 C21 O3 122.3(12)
C23 C10 C21 O4 -65.0(12)
C24 O6 C23 O5 5.0(19)
C24 O6 C23 C10 -174.4(10)
